data_1549156
loop_
_publ_author_name
'Zhang, Xiaolei'
'Yan, Hong'

_publ_section_title
;
 Pd(ii)-catalyzed synthesis of bifunctionalized carboranes <i>via</i> cage
 B-H activation of 1-CH<sub>2</sub>NH<sub>2</sub>-<i>o</i>-carboranes.
;
_journal_issue 16
_journal_name_full 'Chemical science'
_journal_page_first 3964
_journal_page_last 3969
_journal_paper_doi 10.1039/c8sc01154k
_journal_volume 9
_journal_year 2018
_chemical_formula_sum 'C25 H35 B10 N'
_chemical_formula_weight 457.64
_space_group_IT_number 19
_space_group_name_Hall 'P 2ac 2ab'
_space_group_name_H-M_alt 'P 21 21 21'
_symmetry_cell_setting orthorhombic
_symmetry_space_group_name_Hall 'P 2ac 2ab'
_symmetry_space_group_name_H-M 'P 21 21 21'
_atom_sites_solution_hydrogens geom
_atom_sites_solution_primary direct
_atom_sites_solution_secondary difmap
_audit_creation_method SHELXL-97
_audit_update_record
;
2017-11-03 deposited with the CCDC.
2018-03-27 downloaded from the CCDC.
;
_cell_angle_alpha 90.00
_cell_angle_beta 90.00
_cell_angle_gamma 90.00
_cell_formula_units_Z 4
_cell_length_a 8.0494(7)
_cell_length_b 15.8108(12)
_cell_length_c 20.486(2)
_cell_measurement_reflns_used 5069
_cell_measurement_temperature 173(2)
_cell_measurement_theta_max 25.990
_cell_measurement_theta_min 0.99
_cell_volume 2607.2(4)
_computing_structure_refinement 'SHELXL-97 (Sheldrick, 1997)'
_computing_structure_solution 'SHELXS-97 (Sheldrick, 1990)'
_diffrn_ambient_temperature 173(2)
_diffrn_measured_fraction_theta_full 0.994
_diffrn_measured_fraction_theta_max 0.994
_diffrn_measurement_device_type 'CCD area detector'
_diffrn_measurement_method 'phi and omega scans'
_diffrn_radiation_monochromator graphite
_diffrn_radiation_source 'fine-focus sealed tube'
_diffrn_radiation_type MoK\a
_diffrn_radiation_wavelength 0.71073
_diffrn_reflns_av_R_equivalents 0.0568
_diffrn_reflns_av_sigmaI/netI 0.0979
_diffrn_reflns_limit_h_max 8
_diffrn_reflns_limit_h_min -9
_diffrn_reflns_limit_k_max 17
_diffrn_reflns_limit_k_min -19
_diffrn_reflns_limit_l_max 22
_diffrn_reflns_limit_l_min -25
_diffrn_reflns_number 12407
_diffrn_reflns_theta_full 25.99
_diffrn_reflns_theta_max 25.99
_diffrn_reflns_theta_min 2.84
_exptl_absorpt_coefficient_mu 0.061
_exptl_crystal_density_diffrn 1.166
_exptl_crystal_density_method 'not measured'
_exptl_crystal_description block
_exptl_crystal_F_000 968
_refine_diff_density_max 0.225
_refine_diff_density_min -0.255
_refine_diff_density_rms 0.052
_refine_ls_abs_structure_details 'Flack H D (1983), Acta Cryst. A39, 876-881'
_refine_ls_abs_structure_Flack 0(4)
_refine_ls_extinction_method none
_refine_ls_goodness_of_fit_ref 0.953
_refine_ls_hydrogen_treatment mixed
_refine_ls_matrix_type full
_refine_ls_number_parameters 345
_refine_ls_number_reflns 5069
_refine_ls_number_restraints 0
_refine_ls_restrained_S_all 0.953
_refine_ls_R_factor_all 0.1101
_refine_ls_R_factor_gt 0.0620
_refine_ls_shift/su_max 0.092
_refine_ls_shift/su_mean 0.003
_refine_ls_structure_factor_coef Fsqd
_refine_ls_weighting_details 'calc w=1/[\s^2^(Fo^2^)+(0.0822P)^2^+0.0000P] where P=(Fo^2^+2Fc^2^)/3'
_refine_ls_weighting_scheme calc
_refine_ls_wR_factor_gt 0.1271
_refine_ls_wR_factor_ref 0.1429
_reflns_number_gt 3572
_reflns_number_total 5069
_reflns_threshold_expression >2sigma(I)
_cod_data_source_file c8sc01154k2.cif
_cod_data_source_block 10
_cod_depositor_comments
;
The following automatic conversions were performed:

'_symmetry_cell_setting' value 'Orthorhombic' changed to
'orthorhombic' according to
/home/data/users/saulius/crontab/automatic-downloads/rss-feeds/RSC/lib/dictionaries/cif_core.dic
dictionary named 'cif_core.dic' version 2.4.2 from 2011-04-26.

Automatic conversion script
Id: cif_fix_values 4973 2017-02-22 13:04:09Z antanas 

 Adding full bibliography for 1549153--1549160.cif.
;
_cod_original_sg_symbol_H-M 'P2(1)2(1)2(1) '
_cod_database_code 1549156

loop_
_symmetry_equiv_pos_as_xyz
'x, y, z'
'-x+1/2, -y, z+1/2'
'-x, y+1/2, -z+1/2'
'x+1/2, -y+1/2, -z'

loop_
_atom_site_label
_atom_site_type_symbol
_atom_site_fract_x
_atom_site_fract_y
_atom_site_fract_z
_atom_site_U_iso_or_equiv
_atom_site_adp_type
_atom_site_occupancy
_atom_site_symmetry_multiplicity
_atom_site_calc_flag
_atom_site_refinement_flags
C29 C -0.0294(3) 0.53543(18) 0.11970(13) 0.0227(6) Uani 1 1 d .
H29 H -0.0715 0.5841 0.0981 0.027 Uiso 1 1 calc R
C30 C -0.0084(3) 0.53750(18) 0.18711(13) 0.0252(7) Uani 1 1 d .
C14 C 0.0746(3) 0.29013(17) -0.13949(13) 0.0202(6) Uani 1 1 d .
C28 C 0.0095(3) 0.46389(18) 0.08292(12) 0.0187(6) Uani 1 1 d .
C2 C 0.0236(3) 0.37387(17) -0.11035(13) 0.0187(6) Uani 1 1 d .
N1 N 0.4145(3) 0.34133(19) -0.05515(13) 0.0281(6) Uani 1 1 d .
C15 C 0.0571(4) 0.21471(17) -0.10542(14) 0.0264(7) Uani 1 1 d .
H15 H 0.0163 0.2153 -0.0619 0.032 Uiso 1 1 calc R
C33 C 0.0649(4) 0.39280(17) 0.11730(13) 0.0232(7) Uani 1 1 d .
H33 H 0.0847 0.3419 0.0939 0.028 Uiso 1 1 calc R
C16 C 0.0988(4) 0.13845(18) -0.13462(15) 0.0305(8) Uani 1 1 d .
H16 H 0.0881 0.0872 -0.1107 0.037 Uiso 1 1 calc R
C22 C 0.5165(3) 0.67413(16) -0.03885(15) 0.0241(7) Uani 1 1 d .
C19 C 0.1355(4) 0.28756(19) -0.20282(13) 0.0271(7) Uani 1 1 d .
H19 H 0.1512 0.3388 -0.2263 0.033 Uiso 1 1 calc R
C17 C 0.1559(4) 0.1365(2) -0.19821(16) 0.0364(8) Uani 1 1 d .
H17 H 0.1828 0.0842 -0.2183 0.044 Uiso 1 1 calc R
C21 C 0.3868(4) 0.62413(16) -0.06084(14) 0.0232(7) Uani 1 1 d .
H21 H 0.3564 0.6274 -0.1056 0.028 Uiso 1 1 calc R
B5 B -0.0067(4) 0.4668(2) 0.00616(15) 0.0191(7) Uani 1 1 d .
C32 C 0.0919(4) 0.39373(17) 0.18430(14) 0.0256(7) Uani 1 1 d .
C31 C 0.0552(4) 0.46673(18) 0.21828(13) 0.0266(7) Uani 1 1 d .
H31 H 0.0739 0.4685 0.2640 0.032 Uiso 1 1 calc R
B8 B -0.2018(4) 0.4653(2) -0.03514(16) 0.0228(7) Uani 1 1 d .
H8 H -0.3217 0.4677 -0.0074 0.027 Uiso 1 1 calc R
B11 B -0.0374(4) 0.4565(2) -0.15928(15) 0.0221(7) Uani 1 1 d .
H11 H -0.0476 0.4522 -0.2137 0.027 Uiso 1 1 calc R
C20 C 0.2986(3) 0.56919(16) -0.02024(14) 0.0188(6) Uani 1 1 d .
C24 C 0.4778(4) 0.61526(19) 0.06898(14) 0.0261(7) Uani 1 1 d .
C25 C 0.3498(3) 0.56551(18) 0.04502(14) 0.0228(7) Uani 1 1 d .
H25 H 0.2949 0.5276 0.0739 0.027 Uiso 1 1 calc R
B7 B -0.1810(4) 0.4040(2) -0.10749(17) 0.0235(8) Uani 1 1 d .
H7 H -0.2856 0.3651 -0.1275 0.028 Uiso 1 1 calc R
B3 B 0.1584(4) 0.45873(19) -0.11940(15) 0.0185(7) Uani 1 1 d .
H3 H 0.2781 0.4550 -0.1471 0.022 Uiso 1 1 calc R
C34 C -0.0525(4) 0.61558(18) 0.22614(14) 0.0352(8) Uani 1 1 d .
H34A H -0.1735 0.6215 0.2282 0.053 Uiso 1 1 calc R
H34B H -0.0046 0.6656 0.2051 0.053 Uiso 1 1 calc R
H34C H -0.0078 0.6102 0.2704 0.053 Uiso 1 1 calc R
C18 C 0.1735(4) 0.2112(2) -0.23217(15) 0.0344(8) Uani 1 1 d .
H18 H 0.2119 0.2103 -0.2760 0.041 Uiso 1 1 calc R
B4 B 0.1415(4) 0.52135(18) -0.04657(15) 0.0189(7) Uani 1 1 d .
C1 C 0.1275(3) 0.41146(15) -0.04457(13) 0.0169(6) Uani 1 1 d .
B12 B -0.1786(4) 0.5167(2) -0.11190(17) 0.0245(8) Uani 1 1 d .
H12 H -0.2828 0.5532 -0.1347 0.029 Uiso 1 1 calc R
C13 C 0.2670(4) 0.35677(18) -0.01651(15) 0.0202(7) Uani 1 1 d .
B10 B 0.0317(4) 0.5495(2) -0.11989(15) 0.0220(8) Uani 1 1 d .
H10 H 0.0665 0.6072 -0.1484 0.026 Uiso 1 1 calc R
B6 B -0.0737(4) 0.3745(2) -0.03547(16) 0.0210(7) Uani 1 1 d .
H6 H -0.1061 0.3156 -0.0080 0.025 Uiso 1 1 calc R
B9 B -0.0706(4) 0.5558(2) -0.04219(16) 0.0222(8) Uani 1 1 d .
H9 H -0.1035 0.6178 -0.0191 0.027 Uiso 1 1 calc R
C23 C 0.5586(4) 0.66985(18) 0.02708(15) 0.0269(7) Uani 1 1 d .
H23 H 0.6444 0.7052 0.0435 0.032 Uiso 1 1 calc R
C35 C 0.1585(5) 0.31688(19) 0.21923(16) 0.0412(9) Uani 1 1 d .
H35A H 0.2800 0.3200 0.2211 0.062 Uiso 1 1 calc R
H35B H 0.1252 0.2657 0.1956 0.062 Uiso 1 1 calc R
H35C H 0.1135 0.3150 0.2636 0.062 Uiso 1 1 calc R
C27 C 0.5236(4) 0.6111(2) 0.14108(14) 0.0423(9) Uani 1 1 d .
H27A H 0.4309 0.5867 0.1658 0.063 Uiso 1 1 calc R
H27B H 0.5467 0.6682 0.1572 0.063 Uiso 1 1 calc R
H27C H 0.6225 0.5756 0.1466 0.063 Uiso 1 1 calc R
C26 C 0.6106(4) 0.73213(18) -0.08414(16) 0.0377(9) Uani 1 1 d .
H26A H 0.7254 0.7123 -0.0884 0.056 Uiso 1 1 calc R
H26B H 0.6101 0.7897 -0.0663 0.056 Uiso 1 1 calc R
H26C H 0.5573 0.7321 -0.1271 0.056 Uiso 1 1 calc R
H13B H 0.221(3) 0.2989(17) -0.0044(13) 0.024(8) Uiso 1 1 d .
H13A H 0.299(3) 0.3820(16) 0.0229(14) 0.015(7) Uiso 1 1 d .
H1A H 0.393(4) 0.3150(19) -0.0919(16) 0.038(10) Uiso 1 1 d .
H1B H 0.474(5) 0.389(2) -0.0694(17) 0.065(13) Uiso 1 1 d .

loop_
_atom_site_aniso_label
_atom_site_aniso_U_11
_atom_site_aniso_U_22
_atom_site_aniso_U_33
_atom_site_aniso_U_23
_atom_site_aniso_U_13
_atom_site_aniso_U_12
C29 0.0211(15) 0.0253(15) 0.0218(15) 0.0020(13) 0.0012(12) -0.0028(13)
C30 0.0257(16) 0.0260(16) 0.0238(16) -0.0069(13) 0.0041(13) -0.0085(15)
C14 0.0190(15) 0.0242(14) 0.0173(15) -0.0037(12) -0.0025(12) -0.0021(13)
C28 0.0163(14) 0.0220(14) 0.0179(14) -0.0014(12) 0.0029(11) -0.0042(13)
C2 0.0172(15) 0.0237(14) 0.0153(14) 0.0011(12) -0.0028(12) -0.0038(12)
N1 0.0207(14) 0.0376(16) 0.0261(17) 0.0022(13) 0.0047(13) 0.0034(13)
C15 0.0319(18) 0.0262(16) 0.0210(16) -0.0024(13) 0.0064(14) -0.0049(15)
C33 0.0295(17) 0.0218(15) 0.0183(15) -0.0028(12) 0.0062(14) -0.0052(13)
C16 0.0343(18) 0.0243(16) 0.0330(19) -0.0025(13) 0.0020(15) -0.0018(15)
C22 0.0197(16) 0.0145(14) 0.0381(19) 0.0020(13) 0.0022(15) 0.0009(12)
C19 0.0302(17) 0.0301(16) 0.0211(17) 0.0003(13) 0.0031(14) -0.0001(15)
C17 0.039(2) 0.0313(19) 0.039(2) -0.0126(15) 0.0001(17) 0.0066(16)
C21 0.0266(17) 0.0171(14) 0.0257(17) 0.0007(12) -0.0009(14) 0.0031(13)
B5 0.0183(17) 0.0175(16) 0.0214(17) -0.0003(14) 0.0059(14) -0.0007(15)
C32 0.0317(18) 0.0238(16) 0.0213(17) 0.0017(12) 0.0055(14) -0.0026(14)
C31 0.0289(17) 0.0347(17) 0.0161(14) -0.0019(14) 0.0025(13) -0.0066(15)
B8 0.0164(16) 0.0293(18) 0.0228(18) -0.0031(16) 0.0012(14) -0.0023(15)
B11 0.0211(18) 0.0262(17) 0.0191(17) -0.0013(14) -0.0025(14) 0.0022(16)
C20 0.0212(15) 0.0153(14) 0.0198(16) -0.0009(12) 0.0009(13) 0.0047(12)
C24 0.0227(16) 0.0297(17) 0.0260(17) -0.0065(14) 0.0002(14) 0.0063(14)
C25 0.0195(15) 0.0258(15) 0.0231(17) 0.0005(12) 0.0022(14) -0.0020(13)
B7 0.0195(18) 0.0279(18) 0.0232(19) -0.0032(15) -0.0008(15) -0.0005(15)
B3 0.0168(16) 0.0246(16) 0.0143(16) 0.0046(14) 0.0000(13) -0.0010(15)
C34 0.046(2) 0.0328(17) 0.0267(17) -0.0114(15) 0.0000(16) -0.0029(16)
C18 0.042(2) 0.0392(19) 0.0217(18) -0.0094(15) 0.0071(15) 0.0104(17)
B4 0.0251(18) 0.0143(16) 0.0174(17) 0.0006(13) 0.0005(15) 0.0031(14)
C1 0.0199(15) 0.0163(13) 0.0144(14) -0.0002(11) 0.0000(12) -0.0009(12)
B12 0.0191(18) 0.030(2) 0.0243(19) 0.0015(15) -0.0042(15) 0.0049(15)
C13 0.0223(16) 0.0215(16) 0.0166(17) -0.0022(13) 0.0005(13) 0.0008(13)
B10 0.0247(18) 0.0235(17) 0.0179(17) 0.0029(14) -0.0029(14) 0.0013(15)
B6 0.0194(17) 0.0257(17) 0.0179(17) -0.0027(14) 0.0030(15) -0.0052(15)
B9 0.0188(17) 0.0219(18) 0.0260(19) 0.0003(14) -0.0018(15) 0.0028(14)
C23 0.0205(16) 0.0236(16) 0.0366(19) -0.0118(13) -0.0019(14) -0.0052(13)
C35 0.061(2) 0.0345(19) 0.0283(19) 0.0054(14) 0.0022(18) 0.0016(18)
C27 0.035(2) 0.064(2) 0.0276(18) -0.0103(17) -0.0024(16) -0.0061(18)
C26 0.035(2) 0.0263(17) 0.052(2) 0.0091(15) 0.0007(17) -0.0072(16)

loop_
_atom_type_symbol
_atom_type_description
_atom_type_scat_dispersion_real
_atom_type_scat_dispersion_imag
_atom_type_scat_source
C C 0.0033 0.0016 'International Tables Vol C Tables 4.2.6.8 and 6.1.1.4'
H H 0.0000 0.0000 'International Tables Vol C Tables 4.2.6.8 and 6.1.1.4'
B B 0.0013 0.0007 'International Tables Vol C Tables 4.2.6.8 and 6.1.1.4'
N N 0.0061 0.0033 'International Tables Vol C Tables 4.2.6.8 and 6.1.1.4'

loop_
_geom_angle_atom_site_label_1
_geom_angle_atom_site_label_2
_geom_angle_atom_site_label_3
_geom_angle
C30 C29 C28 121.9(3)
C30 C29 H29 119.1
C28 C29 H29 119.1
C29 C30 C31 118.9(3)
C29 C30 C34 121.0(3)
C31 C30 C34 120.1(2)
C19 C14 C15 118.7(3)
C19 C14 C2 119.5(2)
C15 C14 C2 121.8(2)
C29 C28 C33 116.8(2)
C29 C28 B5 119.7(3)
C33 C28 B5 123.4(3)
C14 C2 C1 119.2(2)
C14 C2 B7 121.2(2)
C1 C2 B7 110.5(2)
C14 C2 B11 120.9(2)
C1 C2 B11 109.8(2)
B7 C2 B11 62.27(18)
C14 C2 B6 118.8(2)
C1 C2 B6 60.91(16)
B7 C2 B6 62.06(19)
B11 C2 B6 112.7(2)
C14 C2 B3 117.8(2)
C1 C2 B3 60.33(16)
B7 C2 B3 112.9(2)
B11 C2 B3 61.86(17)
B6 C2 B3 112.0(2)
C13 N1 H1A 113(2)
C13 N1 H1B 117(2)
H1A N1 H1B 102(3)
C14 C15 C16 120.3(3)
C14 C15 H15 119.8
C16 C15 H15 119.8
C32 C33 C28 122.6(3)
C32 C33 H33 118.7
C28 C33 H33 118.7
C17 C16 C15 120.4(3)
C17 C16 H16 119.8
C15 C16 H16 119.8
C21 C22 C23 118.1(3)
C21 C22 C26 121.7(3)
C23 C22 C26 120.2(3)
C18 C19 C14 120.7(3)
C18 C19 H19 119.7
C14 C19 H19 119.7
C16 C17 C18 119.4(3)
C16 C17 H17 120.3
C18 C17 H17 120.3
C22 C21 C20 123.0(3)
C22 C21 H21 118.5
C20 C21 H21 118.5
C28 B5 C1 122.0(2)
C28 B5 B6 118.7(2)
C1 B5 B6 59.12(16)
C28 B5 B8 123.0(2)
C1 B5 B8 104.9(2)
B6 B5 B8 59.57(18)
C28 B5 B9 126.6(2)
C1 B5 B9 104.1(2)
B6 B5 B9 107.0(2)
B8 B5 B9 59.75(18)
C28 B5 B4 123.3(2)
C1 B5 B4 58.49(15)
B6 B5 B4 107.6(2)
B8 B5 B4 107.5(2)
B9 B5 B4 59.40(17)
C31 C32 C33 118.3(3)
C31 C32 C35 120.7(3)
C33 C32 C35 121.0(3)
C32 C31 C30 121.5(3)
C32 C31 H31 119.3
C30 C31 H31 119.3
B6 B8 B5 59.92(18)
B6 B8 B7 59.95(18)
B5 B8 B7 108.6(2)
B6 B8 B12 107.8(2)
B5 B8 B12 108.7(2)
B7 B8 B12 60.17(18)
B6 B8 B9 107.8(2)
B5 B8 B9 60.45(18)
B7 B8 B9 108.3(2)
B12 B8 B9 60.05(18)
B6 B8 H8 122.1
B5 B8 H8 121.2
B7 B8 H8 121.4
B12 B8 H8 121.6
B9 B8 H8 121.6
C2 B11 B10 106.0(2)
C2 B11 B12 105.8(2)
B10 B11 B12 60.33(18)
C2 B11 B7 58.79(17)
B10 B11 B7 108.7(2)
B12 B11 B7 60.38(18)
C2 B11 B3 59.55(17)
B10 B11 B3 59.60(18)
B12 B11 B3 107.9(2)
B7 B11 B3 108.2(2)
C2 B11 H11 123.8
B10 B11 H11 121.9
B12 B11 H11 122.1
B7 B11 H11 121.3
B3 B11 H11 121.6
C21 C20 C25 116.4(2)
C21 C20 B4 120.3(2)
C25 C20 B4 123.0(2)
C23 C24 C25 119.0(3)
C23 C24 C27 121.1(3)
C25 C24 C27 119.9(3)
C24 C25 C20 122.2(3)
C24 C25 H25 118.9
C20 C25 H25 118.9
C2 B7 B11 58.94(17)
C2 B7 B6 59.16(18)
B11 B7 B6 107.6(2)
C2 B7 B8 105.7(2)
B11 B7 B8 107.7(2)
B6 B7 B8 59.70(18)
C2 B7 B12 105.4(2)
B11 B7 B12 59.71(19)
B6 B7 B12 107.4(2)
B8 B7 B12 59.91(19)
C2 B7 H7 123.8
B11 B7 H7 121.8
B6 B7 H7 121.8
B8 B7 H7 122.3
B12 B7 H7 122.5
C1 B3 C2 58.62(16)
C1 B3 B10 105.9(2)
C2 B3 B10 105.6(2)
C1 B3 B11 105.8(2)
C2 B3 B11 58.59(17)
B10 B3 B11 59.96(17)
C1 B3 B4 59.28(16)
C2 B3 B4 106.9(2)
B10 B3 B4 60.76(17)
B11 B3 B4 109.0(2)
C1 B3 H3 123.5
C2 B3 H3 123.5
B10 B3 H3 122.6
B11 B3 H3 122.0
B4 B3 H3 121.0
C30 C34 H34A 109.5
C30 C34 H34B 109.5
H34A C34 H34B 109.5
C30 C34 H34C 109.5
H34A C34 H34C 109.5
H34B C34 H34C 109.5
C17 C18 C19 120.4(3)
C17 C18 H18 119.8
C19 C18 H18 119.8
C20 B4 C1 121.7(2)
C20 B4 B9 127.1(2)
C1 B4 B9 103.8(2)
C20 B4 B3 119.4(2)
C1 B4 B3 58.29(16)
B9 B4 B3 106.3(2)
C20 B4 B10 124.3(2)
C1 B4 B10 103.5(2)
B9 B4 B10 59.93(19)
B3 B4 B10 58.64(17)
C20 B4 B5 123.4(2)
C1 B4 B5 58.16(17)
B9 B4 B5 59.45(17)
B3 B4 B5 106.3(2)
B10 B4 B5 106.8(2)
C13 C1 C2 117.6(2)
C13 C1 B6 117.1(2)
C2 C1 B6 60.37(17)
C13 C1 B3 118.3(2)
C2 C1 B3 61.04(16)
B6 C1 B3 112.2(2)
C13 C1 B5 121.1(2)
C2 C1 B5 110.3(2)
B6 C1 B5 61.54(17)
B3 C1 B5 113.8(2)
C13 C1 B4 121.7(2)
C2 C1 B4 111.3(2)
B6 C1 B4 113.6(2)
B3 C1 B4 62.43(17)
B5 C1 B4 63.36(17)
B11 B12 B10 59.69(18)
B11 B12 B9 108.2(2)
B10 B12 B9 60.55(19)
B11 B12 B8 107.9(2)
B10 B12 B8 108.3(2)
B9 B12 B8 60.09(18)
B11 B12 B7 59.91(19)
B10 B12 B7 107.8(2)
B9 B12 B7 108.1(2)
B8 B12 B7 59.92(19)
B11 B12 H12 121.9
B10 B12 H12 121.6
B9 B12 H12 121.4
B8 B12 H12 121.7
B7 B12 H12 121.8
N1 C13 C1 119.5(2)
N1 C13 H13B 106.3(15)
C1 C13 H13B 109.4(16)
N1 C13 H13A 108.7(16)
C1 C13 H13A 106.5(15)
H13B C13 H13A 106(2)
B3 B10 B11 60.44(17)
B3 B10 B12 108.3(2)
B11 B10 B12 59.98(19)
B3 B10 B9 107.8(2)
B11 B10 B9 107.9(2)
B12 B10 B9 59.85(19)
B3 B10 B4 60.60(17)
B11 B10 B4 109.3(2)
B12 B10 B4 108.6(2)
B9 B10 B4 59.92(18)
B3 B10 H10 121.5
B11 B10 H10 121.3
B12 B10 H10 121.6
B9 B10 H10 122.2
B4 B10 H10 120.9
C2 B6 C1 58.73(16)
C2 B6 B8 105.9(2)
C1 B6 B8 105.8(2)
C2 B6 B5 107.2(2)
C1 B6 B5 59.34(17)
B8 B6 B5 60.50(17)
C2 B6 B7 58.78(18)
C1 B6 B7 106.1(2)
B8 B6 B7 60.36(18)
B5 B6 B7 109.4(2)
C2 B6 H6 123.3
C1 B6 H6 123.5
B8 B6 H6 122.6
B5 B6 H6 120.9
B7 B6 H6 121.6
B12 B9 B8 59.87(18)
B12 B9 B10 59.61(19)
B8 B9 B10 107.4(2)
B12 B9 B4 108.6(2)
B8 B9 B4 108.9(2)
B10 B9 B4 60.15(18)
B12 B9 B5 108.1(2)
B8 B9 B5 59.80(17)
B10 B9 B5 108.3(2)
B4 B9 B5 61.14(17)
B12 B9 H9 121.8
B8 B9 H9 121.9
B10 B9 H9 122.1
B4 B9 H9 120.7
B5 B9 H9 121.3
C24 C23 C22 121.2(3)
C24 C23 H23 119.4
C22 C23 H23 119.4
C32 C35 H35A 109.5
C32 C35 H35B 109.5
H35A C35 H35B 109.5
C32 C35 H35C 109.5
H35A C35 H35C 109.5
H35B C35 H35C 109.5
C24 C27 H27A 109.5
C24 C27 H27B 109.5
H27A C27 H27B 109.5
C24 C27 H27C 109.5
H27A C27 H27C 109.5
H27B C27 H27C 109.5
C22 C26 H26A 109.5
C22 C26 H26B 109.5
H26A C26 H26B 109.5
C22 C26 H26C 109.5
H26A C26 H26C 109.5
H26B C26 H26C 109.5

loop_
_geom_bond_atom_site_label_1
_geom_bond_atom_site_label_2
_geom_bond_distance
C29 C30 1.392(4)
C29 C28 1.395(4)
C29 H29 0.9500
C30 C31 1.386(4)
C30 C34 1.513(4)
C14 C19 1.388(4)
C14 C15 1.389(4)
C14 C2 1.509(4)
C28 C33 1.399(4)
C28 B5 1.578(4)
C2 C1 1.694(4)
C2 B7 1.715(4)
C2 B11 1.718(4)
C2 B6 1.722(4)
C2 B3 1.736(4)
N1 C13 1.448(4)
N1 H1A 0.88(3)
N1 H1B 0.94(4)
C15 C16 1.387(4)
C15 H15 0.9500
C33 C32 1.390(4)
C33 H33 0.9500
C16 C17 1.382(4)
C16 H16 0.9500
C22 C21 1.385(4)
C22 C23 1.394(4)
C22 C26 1.508(4)
C19 C18 1.383(4)
C19 H19 0.9500
C17 C18 1.378(4)
C17 H17 0.9500
C21 C20 1.397(4)
C21 H21 0.9500
B5 C1 1.736(4)
B5 B6 1.774(4)
B5 B8 1.784(4)
B5 B9 1.796(4)
B5 B4 1.826(4)
C32 C31 1.380(4)
C32 C35 1.508(4)
C31 H31 0.9500
B8 B6 1.768(5)
B8 B7 1.779(5)
B8 B12 1.779(5)
B8 B9 1.783(4)
B8 H8 1.1200
B11 B10 1.767(4)
B11 B12 1.772(5)
B11 B7 1.775(5)
B11 B3 1.775(4)
B11 H11 1.1200
C20 C25 1.400(4)
C20 B4 1.569(4)
C24 C23 1.380(4)
C24 C25 1.386(4)
C24 C27 1.524(4)
C25 H25 0.9500
B7 B6 1.772(5)
B7 B12 1.784(4)
B7 H7 1.1200
B3 C1 1.724(4)
B3 B10 1.760(4)
B3 B4 1.796(4)
B3 H3 1.1200
C34 H34A 0.9800
C34 H34B 0.9800
C34 H34C 0.9800
C18 H18 0.9500
B4 C1 1.742(4)
B4 B9 1.795(4)
B4 B10 1.799(4)
C1 C13 1.530(4)
C1 B6 1.731(4)
B12 B10 1.778(5)
B12 B9 1.782(5)
B12 H12 1.1200
C13 H13B 1.02(3)
C13 H13A 0.94(3)
B10 B9 1.795(5)
B10 H10 1.1200
B6 H6 1.1200
B9 H9 1.1200
C23 H23 0.9500
C35 H35A 0.9800
C35 H35B 0.9800
C35 H35C 0.9800
C27 H27A 0.9800
C27 H27B 0.9800
C27 H27C 0.9800
C26 H26A 0.9800
C26 H26B 0.9800
C26 H26C 0.9800
